data_2105559
loop_
_publ_author_name
'Chisholm, Calum R. I.'
'Haile, Sossina M.'

_publ_section_title
;
 Structure and thermal behavior of the new superprotonic conductor
 Cs~2~(HSO~4~)(H~2~PO~4~)
;
_journal_issue 6
_journal_name_full 'Acta Crystallographica Section B'
_journal_page_first 937
_journal_page_last 946
_journal_paper_doi 10.1107/S0108768199009921
_journal_volume 55
_journal_year 1999
_chemical_formula_structural Cs2(HSO4)(H2PO4)
_chemical_formula_sum 'Cs2 H3 O8 P S'
_chemical_formula_weight 458.85
_chemical_name_systematic ' ?'
_space_group_IT_number 14
_symmetry_cell_setting monoclinic
_symmetry_space_group_name_Hall '-P 2yn'
_symmetry_space_group_name_H-M 'P 1 21/n 1'
_atom_type_scat_source 'Cromer & Waber (1974)'
_cell_angle_alpha 90
_cell_angle_beta 99.92(4)
_cell_angle_gamma 90
_cell_formula_units_Z 2
_cell_length_a 7.856(8)
_cell_length_b 7.732(7)
_cell_length_c 7.827(7)
_cell_measurement_reflns_used 20
_cell_measurement_temperature 296(2)
_cell_measurement_theta_max 14.3
_cell_measurement_theta_min 4
_cell_volume 468.3(8)
_computing_molecular_graphics 'ATOMS (Dowty, 1999)'
_computing_structure_refinement 'SHELXL93 (Sheldrick, 1994)'
_computing_structure_solution 'SHELXS86 (Sheldrick, 1985)'
_diffrn_measurement_device_type 'Syntex four-circle'
_diffrn_measurement_method \q-2\q
_diffrn_radiation_type MoK\a
_diffrn_radiation_wavelength .71070
_diffrn_reflns_av_R_equivalents .0470
_diffrn_reflns_limit_h_max 10
_diffrn_reflns_limit_h_min -11
_diffrn_reflns_limit_k_max 10
_diffrn_reflns_limit_k_min -10
_diffrn_reflns_limit_l_max 11
_diffrn_reflns_limit_l_min 0
_diffrn_reflns_number 2629
_diffrn_reflns_theta_max 29.99
_diffrn_reflns_theta_min 3.39
_diffrn_standards_decay_% .7
_diffrn_standards_number 3
_exptl_absorpt_coefficient_mu 7.692
_exptl_absorpt_correction_T_max 1.00
_exptl_absorpt_correction_T_min .36
_exptl_absorpt_correction_type empirical
_exptl_absorpt_process_details '\y scan'
_exptl_crystal_colour colourless
_exptl_crystal_density_diffrn 3.261
_exptl_crystal_F_000 416
_exptl_crystal_size_max .2
_exptl_crystal_size_mid .15
_exptl_crystal_size_min .05
_refine_diff_density_max 1.431
_refine_diff_density_min -1.324
_refine_ls_extinction_coef .0116(12)
_refine_ls_goodness_of_fit_all 1.042
_refine_ls_goodness_of_fit_ref 1.042
_refine_ls_hydrogen_treatment constr
_refine_ls_matrix_type full
_refine_ls_number_parameters 49
_refine_ls_number_reflns 1361
_refine_ls_R_factor_all .0399
_refine_ls_R_factor_gt .0348
_refine_ls_shift/su_max .516
_refine_ls_shift/su_mean .031
_refine_ls_structure_factor_coef Fsqd
_refine_ls_weighting_details
;w = [\s^2^(F~o~^2^)+(0.0502P)^2^+0.23049P]^-1^
where  P = 1/3[max(F~o~^2^, 0)+2F~c~^2^]
;
_refine_ls_wR_factor_all .0890
_refine_ls_wR_factor_ref .0855
_reflns_number_gt 1210
_reflns_number_total 1364
_reflns_threshold_expression I>=2\s(I)
_cod_data_source_file bs0007.cif
_cod_data_source_block bs0007
_cod_original_sg_symbol_H-M 'P 21/n'
_cod_database_code 2105559

loop_
_symmetry_equiv_pos_as_xyz
x,y,z
-x,-y,-z
1/2+x,1/2-y,1/2+z
1/2-x,1/2+y,1/2-z

loop_
_atom_site_aniso_label
_atom_site_aniso_U_11
_atom_site_aniso_U_22
_atom_site_aniso_U_33
_atom_site_aniso_U_12
_atom_site_aniso_U_13
_atom_site_aniso_U_23
Cs .0320(10) .0280(10) .0310(10) .0000(10) .0000(10) -.0040(10)
S .0200(10) .0190(10) .0260(10) -.0010(10) .0040(10) -.0030(10)
P .0200(10) .0190(10) .0260(10) -.0010(10) .0040(10) -.0030(10)
O(1) .030(2) .029(2) .039(2) -.0130(10) .0080(10) -.0060(10)
O(2) .033(2) .031(2) .037(2) .0040(10) .0100(10) -.0060(10)
O(3) .032(2) .031(2) .039(2) -.0060(10) .0120(10) -.0030(10)
O(4) .032(2) .030(2) .050(2) .0070(10) -.0080(10) -.0020(10)

loop_
_atom_site_label
_atom_site_fract_x
_atom_site_fract_y
_atom_site_fract_z
_atom_site_U_iso_or_equiv
_atom_site_occupancy
Cs(1) .72800(10) .15880(10) .11800(10) .0310(10) 1
S .75650(10) .16210(10) -.38870(10) .0220(10) .5
P .75650(10) .16210(10) -.38870(10) .0220(10) .5
O(1) .6584(4) .0269(3) .4937(4) .0320(10) 1
O(2) .8377(2) .2882(2) -.4882(3) .0340(10) 1
O(3) .6287(2) .2447(2) -.2880(2) .0330(10) 1
O(4) .8930(2) .0690(3) -.2607(2) .0390(10) 1
H(1) .5387(4) .0329(6) .5012(6) .0800(10) .5
H(2) .8558(2) -.0469(3) -.2449(2) .0800(10) 1

loop_
_geom_bond_atom_site_label_1
_geom_bond_atom_site_label_2
_geom_bond_site_symmetry_2
_geom_bond_distance
_geom_bond_publ_flag
Cs(1) O(2) 4_644 3.055(4) y
Cs(1) O(2) 3_455 3.063(4) y
Cs(1) O(1) 4_655 3.151(3) y
Cs(1) O(3) 3 3.196(4) y
Cs(1) O(3) . 3.208(3) y
Cs(1) O(2) 1_556 3.214(4) y
Cs(1) O(1) . 3.247(4) y
Cs(1) O(4) 2_755 3.475(4) y
Cs(1) O(4) . 3.502(3) y
Cs(1) O(4) 3_455 3.622(4) y
